data_2218906
loop_
_publ_author_name
'Frey, Wolfgang'
'Schetter, Stefanie'
'Rominger, Frank'
'Hashmi, A. Stephen K.'

_publ_section_title
;
 A new polymorph of
 <i>N</i>-(prop-2-ynyl)tricyclo[3.3.1.1^3,7^]decane-1-carboxamide
;
_journal_coeditor_code BT2731
_journal_issue 8
_journal_name_full 'Acta Crystallographica Section E'
_journal_page_first o1495
_journal_paper_doi 10.1107/S1600536808021466
_journal_volume 64
_journal_year 2008
_chemical_formula_iupac 'C14 H19 N O'
_chemical_formula_moiety 'C14 H19 N O'
_chemical_formula_sum 'C14 H19 N O'
_chemical_formula_weight 217.30
_chemical_name_systematic
;
<i>N</i>-(prop-2-ynyl)tricyclo[3.3.1.1^3,7^]decane-1-carboxamide
;
_space_group_IT_number 45
_symmetry_cell_setting orthorhombic
_symmetry_space_group_name_Hall 'I 2 -2c'
_symmetry_space_group_name_H-M 'I b a 2'
_atom_sites_solution_hydrogens geom
_atom_sites_solution_primary direct
_atom_sites_solution_secondary difmap
_audit_creation_method SHELXL-97
_cell_angle_alpha 90.00
_cell_angle_beta 90.00
_cell_angle_gamma 90.00
_cell_formula_units_Z 8
_cell_length_a 9.862(2)
_cell_length_b 28.095(5)
_cell_length_c 8.664(3)
_cell_measurement_reflns_used 32
_cell_measurement_temperature 293(2)
_cell_measurement_theta_max 13
_cell_measurement_theta_min 9
_cell_volume 2400.6(11)
_computing_cell_refinement 'P3/PC Software (Siemens, 1991)'
_computing_data_collection 'P3/PC Software (Siemens, 1991)'
_computing_data_reduction 'XDISK in SHELXTL-Plus  (Sheldrick, 2008)'
_computing_molecular_graphics 'XP in SHELXTL-Plus  (Sheldrick, 2008)'
_computing_publication_material 'SHELXL97 (Sheldrick, 2008) and PLATON (Spek, 2003)'
_computing_structure_refinement 'SHELXL97 (Sheldrick, 2008)'
_computing_structure_solution 'SHELXS97 (Sheldrick, 2008)'
_diffrn_ambient_temperature 293(2)
_diffrn_measured_fraction_theta_full 0.998
_diffrn_measured_fraction_theta_max 0.998
_diffrn_measurement_device_type 'Nicolet P3'
_diffrn_measurement_method 'Wyckoff ccan'
_diffrn_radiation_monochromator graphite
_diffrn_radiation_source 'fine-focus sealed tube'
_diffrn_radiation_type MoK\a
_diffrn_radiation_wavelength 0.71073
_diffrn_reflns_av_R_equivalents 0.0837
_diffrn_reflns_av_sigmaI/netI 0.0335
_diffrn_reflns_limit_h_max 13
_diffrn_reflns_limit_h_min -13
_diffrn_reflns_limit_k_max 39
_diffrn_reflns_limit_k_min -39
_diffrn_reflns_limit_l_max 12
_diffrn_reflns_limit_l_min -12
_diffrn_reflns_number 13418
_diffrn_reflns_theta_full 29.99
_diffrn_reflns_theta_max 29.99
_diffrn_reflns_theta_min 2.19
_diffrn_standards_decay_% 2
_diffrn_standards_interval_count 50
_diffrn_standards_number 3
_exptl_absorpt_coefficient_mu 0.075
_exptl_absorpt_correction_type none
_exptl_crystal_colour colourless
_exptl_crystal_density_diffrn 1.203
_exptl_crystal_density_method 'not measured'
_exptl_crystal_description plates
_exptl_crystal_F_000 944
_exptl_crystal_size_max 0.9
_exptl_crystal_size_mid 0.4
_exptl_crystal_size_min 0.1
_refine_diff_density_max 0.210
_refine_diff_density_min -0.139
_refine_ls_extinction_coef 0.0008(7)
_refine_ls_extinction_expression Fc^*^=kFc[1+0.001xFc^2^\l^3^/sin(2\q)]^-1/4^
_refine_ls_extinction_method 'SHELXL97 (Sheldrick, 2008)'
_refine_ls_goodness_of_fit_ref 1.091
_refine_ls_hydrogen_treatment mixed
_refine_ls_matrix_type full
_refine_ls_number_parameters 150
_refine_ls_number_reflns 1853
_refine_ls_number_restraints 1
_refine_ls_restrained_S_all 1.091
_refine_ls_R_factor_all 0.0845
_refine_ls_R_factor_gt 0.0611
_refine_ls_shift/su_max 0.000
_refine_ls_shift/su_mean 0.000
_refine_ls_structure_factor_coef Fsqd
_refine_ls_weighting_details 'calc w=1/[\s^2^(Fo^2^)+(0.0432P)^2^+1.5609P] where P=(Fo^2^+2Fc^2^)/3'
_refine_ls_weighting_scheme calc
_refine_ls_wR_factor_gt 0.1205
_refine_ls_wR_factor_ref 0.1303
_reflns_number_gt 1442
_reflns_number_total 1853
_reflns_threshold_expression I>2\s(I)
_cod_data_source_file bt2731.cif
_cod_data_source_block I
_cod_original_cell_volume 2400.4(10)
_cod_database_code 2218906
_cod_database_fobs_code 2218906

loop_
_symmetry_equiv_pos_as_xyz
'x, y, z'
'-x, -y, z'
'x+1/2, -y+1/2, z'
'-x+1/2, y+1/2, z'
'x+1/2, y+1/2, z+1/2'
'-x+1/2, -y+1/2, z+1/2'
'x+1, -y+1, z+1/2'
'-x+1, y+1, z+1/2'

loop_
_atom_site_type_symbol
_atom_site_label
_atom_site_fract_x
_atom_site_fract_y
_atom_site_fract_z
_atom_site_U_iso_or_equiv
_atom_site_adp_type
_atom_site_calc_flag
_atom_site_refinement_flags
_atom_site_occupancy
O O1 0.1418(2) 0.17494(8) 0.6152(3) 0.0516(6) Uani d . 1
N N1 0.0006(3) 0.18653(8) 0.8136(3) 0.0417(5) Uani d . 1
H H1A -0.023(3) 0.1792(9) 0.906(4) 0.030(8) Uiso d . 1
C C1 0.1177(4) 0.29834(13) 0.8851(6) 0.0648(11) Uani d . 1
H H1 0.1746 0.3204 0.9322 0.078 Uiso calc R 1
C C2 0.0462(3) 0.27061(10) 0.8258(5) 0.0471(7) Uani d . 1
C C3 -0.0418(3) 0.23362(9) 0.7609(4) 0.0466(7) Uani d . 1
H H3A -0.1348 0.2394 0.7923 0.056 Uiso calc R 1
H H3B -0.0380 0.2349 0.6491 0.056 Uiso calc R 1
C C4 0.1019(3) 0.16321(9) 0.7436(3) 0.0362(6) Uani d . 1
C C5 0.1706(2) 0.12334(9) 0.8342(3) 0.0321(5) Uani d . 1
C C6 0.2719(3) 0.14739(9) 0.9446(4) 0.0408(7) Uani d . 1
H H6A 0.3346 0.1669 0.8858 0.049 Uiso calc R 1
H H6B 0.2233 0.1680 1.0155 0.049 Uiso calc R 1
C C7 0.3511(3) 0.10992(10) 1.0360(4) 0.0454(7) Uani d . 1
H H7 0.4157 0.1258 1.1049 0.055 Uiso calc R 1
C C8 0.2518(3) 0.08042(11) 1.1315(4) 0.0464(7) Uani d . 1
H H8A 0.3010 0.0570 1.1916 0.056 Uiso calc R 1
H H8B 0.2028 0.1009 1.2021 0.056 Uiso calc R 1
C C9 0.1523(3) 0.05549(9) 1.0236(4) 0.0441(7) Uani d . 1
H H9 0.0889 0.0363 1.0847 0.053 Uiso calc R 1
C C10 0.0723(3) 0.09276(9) 0.9302(4) 0.0413(6) Uani d . 1
H H10A 0.0087 0.0768 0.8622 0.050 Uiso calc R 1
H H10B 0.0213 0.1130 0.9999 0.050 Uiso calc R 1
C C11 0.2495(3) 0.09040(11) 0.7245(4) 0.0482(8) Uani d . 1
H H11A 0.1868 0.0748 0.6546 0.058 Uiso calc R 1
H H11B 0.3124 0.1091 0.6633 0.058 Uiso calc R 1
C C12 0.3275(3) 0.05301(11) 0.8169(4) 0.0524(8) Uani d . 1
H H12 0.3773 0.0323 0.7458 0.063 Uiso calc R 1
C C13 0.2292(3) 0.02307(10) 0.9121(5) 0.0527(8) Uani d . 1
H H13A 0.2788 -0.0009 0.9696 0.063 Uiso calc R 1
H H13B 0.1657 0.0070 0.8443 0.063 Uiso calc R 1
C C14 0.4276(3) 0.07773(12) 0.9248(5) 0.0538(8) Uani d . 1
H H14A 0.4784 0.0541 0.9824 0.065 Uiso calc R 1
H H14B 0.4913 0.0965 0.8649 0.065 Uiso calc R 1

loop_
_atom_site_aniso_label
_atom_site_aniso_U_11
_atom_site_aniso_U_22
_atom_site_aniso_U_33
_atom_site_aniso_U_12
_atom_site_aniso_U_13
_atom_site_aniso_U_23
O1 0.0513(12) 0.0591(13) 0.0445(12) 0.0059(10) 0.0039(11) 0.0162(11)
N1 0.0433(12) 0.0404(11) 0.0415(14) 0.0062(11) 0.0031(12) 0.0088(12)
C1 0.0506(17) 0.0527(18) 0.091(3) 0.0030(16) -0.006(2) -0.008(2)
C2 0.0398(14) 0.0402(14) 0.061(2) 0.0096(12) 0.0003(16) 0.0059(15)
C3 0.0440(15) 0.0423(14) 0.0533(19) 0.0089(12) -0.0061(15) 0.0083(14)
C4 0.0355(13) 0.0356(12) 0.0376(15) -0.0056(10) -0.0048(12) 0.0012(12)
C5 0.0320(12) 0.0327(12) 0.0316(14) -0.0013(9) 0.0006(11) 0.0011(11)
C6 0.0393(14) 0.0337(12) 0.0495(18) -0.0075(11) -0.0055(14) 0.0026(13)
C7 0.0413(15) 0.0443(14) 0.0507(18) -0.0048(12) -0.0143(15) 0.0036(15)
C8 0.0570(18) 0.0448(15) 0.0375(16) 0.0059(13) -0.0032(15) 0.0103(14)
C9 0.0437(15) 0.0325(12) 0.056(2) -0.0045(11) 0.0028(14) 0.0126(14)
C10 0.0340(12) 0.0351(12) 0.0550(18) -0.0039(10) 0.0027(14) 0.0066(14)
C11 0.0561(18) 0.0492(17) 0.0393(18) 0.0108(14) 0.0026(15) -0.0028(13)
C12 0.0593(19) 0.0477(16) 0.050(2) 0.0201(14) 0.0100(17) -0.0022(16)
C13 0.0624(19) 0.0313(13) 0.065(2) 0.0051(13) -0.0091(19) -0.0010(15)
C14 0.0365(14) 0.0611(18) 0.064(2) 0.0086(13) 0.0026(16) 0.0153(19)

loop_
_atom_type_symbol
_atom_type_description
_atom_type_scat_dispersion_real
_atom_type_scat_dispersion_imag
_atom_type_scat_source
C C 0.0033 0.0000 'International Tables Vol C Tables 4.2.6.8 and 6.1.1.4'
H H 0.0000 0.0000 'International Tables Vol C Tables 4.2.6.8 and 6.1.1.4'
N N 0.0061 0.0000 'International Tables Vol C Tables 4.2.6.8 and 6.1.1.4'
O O 0.0106 0.0000 'International Tables Vol C Tables 4.2.6.8 and 6.1.1.4'

loop_
_geom_angle_atom_site_label_1
_geom_angle_atom_site_label_2
_geom_angle_atom_site_label_3
_geom_angle
C4 N1 C3 121.0(3)
C4 N1 H1A 120.7(19)
C3 N1 H1A 115.4(19)
C2 C1 H1 180.0
C1 C2 C3 175.9(4)
N1 C3 C2 110.7(2)
N1 C3 H3A 109.5
C2 C3 H3A 109.5
N1 C3 H3B 109.5
C2 C3 H3B 109.5
H3A C3 H3B 108.1
O1 C4 N1 121.3(3)
O1 C4 C5 121.5(3)
N1 C4 C5 117.2(2)
C4 C5 C11 110.4(2)
C4 C5 C10 114.1(2)
C11 C5 C10 108.5(2)
C4 C5 C6 106.6(2)
C11 C5 C6 108.7(2)
C10 C5 C6 108.5(2)
C7 C6 C5 110.5(2)
C7 C6 H6A 109.5
C5 C6 H6A 109.5
C7 C6 H6B 109.5
C5 C6 H6B 109.5
H6A C6 H6B 108.1
C14 C7 C8 109.8(2)
C14 C7 C6 109.5(3)
C8 C7 C6 109.0(2)
C14 C7 H7 109.5
C8 C7 H7 109.5
C6 C7 H7 109.5
C9 C8 C7 109.3(3)
C9 C8 H8A 109.8
C7 C8 H8A 109.8
C9 C8 H8B 109.8
C7 C8 H8B 109.8
H8A C8 H8B 108.3
C8 C9 C13 110.0(3)
C8 C9 C10 109.8(2)
C13 C9 C10 109.1(3)
C8 C9 H9 109.3
C13 C9 H9 109.3
C10 C9 H9 109.3
C5 C10 C9 109.9(2)
C5 C10 H10A 109.7
C9 C10 H10A 109.7
C5 C10 H10B 109.7
C9 C10 H10B 109.7
H10A C10 H10B 108.2
C12 C11 C5 110.1(3)
C12 C11 H11A 109.6
C5 C11 H11A 109.6
C12 C11 H11B 109.6
C5 C11 H11B 109.6
H11A C11 H11B 108.1
C13 C12 C11 110.0(3)
C13 C12 C14 109.3(3)
C11 C12 C14 109.5(3)
C13 C12 H12 109.3
C11 C12 H12 109.3
C14 C12 H12 109.3
C12 C13 C9 109.1(2)
C12 C13 H13A 109.9
C9 C13 H13A 109.9
C12 C13 H13B 109.9
C9 C13 H13B 109.9
H13A C13 H13B 108.3
C7 C14 C12 109.7(2)
C7 C14 H14A 109.7
C12 C14 H14A 109.7
C7 C14 H14B 109.7
C12 C14 H14B 109.7
H14A C14 H14B 108.2

loop_
_geom_bond_atom_site_label_1
_geom_bond_atom_site_label_2
_geom_bond_distance
O1 C4 1.225(4)
N1 C4 1.340(4)
N1 C3 1.461(3)
N1 H1A 0.86(3)
C1 C2 1.170(5)
C1 H1 0.9300
C2 C3 1.466(4)
C3 H3A 0.9700
C3 H3B 0.9700
C4 C5 1.526(4)
C5 C11 1.538(4)
C5 C10 1.539(4)
C5 C6 1.540(4)
C6 C7 1.531(4)
C6 H6A 0.9700
C6 H6B 0.9700
C7 C14 1.521(5)
C7 C8 1.527(4)
C7 H7 0.9800
C8 C9 1.525(4)
C8 H8A 0.9700
C8 H8B 0.9700
C9 C13 1.529(5)
C9 C10 1.541(4)
C9 H9 0.9800
C10 H10A 0.9700
C10 H10B 0.9700
C11 C12 1.529(4)
C11 H11A 0.9700
C11 H11B 0.9700
C12 C13 1.526(5)
C12 C14 1.527(5)
C12 H12 0.9800
C13 H13A 0.9700
C13 H13B 0.9700
C14 H14A 0.9700
C14 H14B 0.9700

loop_
_geom_hbond_atom_site_label_D
_geom_hbond_atom_site_label_H
_geom_hbond_atom_site_label_A
_geom_hbond_site_symmetry_A
_geom_hbond_distance_DH
_geom_hbond_distance_HA
_geom_hbond_distance_DA
_geom_hbond_angle_DHA
_geom_hbond_publ_flag
N1 H1A O1 8_445 0.86(3) 2.16(4) 2.984(4) 161(3) yes
C1 H1 O1 6_555 0.93 2.41 3.188(5) 141.1 yes
C10 H10B O1 8_445 0.97 2.57 3.515(4) 164.3 yes
C3 H3A X1 5_455 0.97 2.93 3.833 157 yes
C3 H3B X1 8_444 0.97 2.93 3.813 151 yes
C6 H6A X1 5_555 0.97 2.81 3.689 151 yes

loop_
_geom_torsion_atom_site_label_1
_geom_torsion_atom_site_label_2
_geom_torsion_atom_site_label_3
_geom_torsion_atom_site_label_4
_geom_torsion
C4 N1 C3 C2 -82.6(4)
C3 N1 C4 O1 -16.5(4)
C3 N1 C4 C5 160.2(3)
O1 C4 C5 C11 -21.6(4)
N1 C4 C5 C11 161.8(3)
O1 C4 C5 C10 -144.0(3)
N1 C4 C5 C10 39.4(3)
O1 C4 C5 C6 96.2(3)
N1 C4 C5 C6 -80.4(3)
C4 C5 C6 C7 -177.4(2)
C11 C5 C6 C7 -58.4(3)
C10 C5 C6 C7 59.3(3)
C5 C6 C7 C14 59.4(3)
C5 C6 C7 C8 -60.8(3)
C14 C7 C8 C9 -59.3(3)
C6 C7 C8 C9 60.7(3)
C7 C8 C9 C13 59.5(3)
C7 C8 C9 C10 -60.5(3)
C4 C5 C10 C9 -176.9(2)
C11 C5 C10 C9 59.6(3)
C6 C5 C10 C9 -58.3(3)
C8 C9 C10 C5 59.7(3)
C13 C9 C10 C5 -60.9(3)
C4 C5 C11 C12 175.3(3)
C10 C5 C11 C12 -59.0(3)
C6 C5 C11 C12 58.8(3)
C5 C11 C12 C13 60.0(4)
C5 C11 C12 C14 -60.2(3)
C11 C12 C13 C9 -60.3(4)
C14 C12 C13 C9 60.0(3)
C8 C9 C13 C12 -60.1(3)
C10 C9 C13 C12 60.4(3)
C8 C7 C14 C12 59.9(3)
C6 C7 C14 C12 -59.8(3)
C13 C12 C14 C7 -60.2(3)
C11 C12 C14 C7 60.4(3)
O1 C4 C3 C2 -87.7(3)
C4 N1 C3 C2 -82.6(4)
O1 C4 N1 H1A -176(2)
H1A N1 C3 C2 78(2)
O1 C4 C5 C6 96.2(3)

loop_
_cod_related_entry_id
_cod_related_entry_database
_cod_related_entry_code
1 ChemSpider 22435520
